data_4339426
loop_
_publ_author_name
'Ruspic, Christian'
'Harder, Sjoerd'

_publ_section_title
;
 Big ligands for stabilization of small functionalities in calcium
 chemistry.
;
_journal_issue 24
_journal_name_full 'Inorganic chemistry'
_journal_page_first 10426
_journal_page_last 10433
_journal_paper_doi 10.1021/ic701479r
_journal_volume 46
_journal_year 2007
_chemical_formula_sum 'C114 H159 Ca3 N9 O3'
_chemical_formula_weight 1823.74
_chemical_name_common '[(DIPP-nacnac)CaCN.THF]3'
_chemical_name_systematic
;
 ?
;
_space_group_IT_number 4
_symmetry_cell_setting monoclinic
_symmetry_space_group_name_Hall 'P 2yb'
_symmetry_space_group_name_H-M 'P 1 21 1'
_atom_sites_solution_hydrogens geom
_atom_sites_solution_primary direct
_atom_sites_solution_secondary difmap
_audit_creation_method SHELXL-97
_cell_angle_alpha 90.00
_cell_angle_beta 109.0860(10)
_cell_angle_gamma 90.00
_cell_formula_units_Z 2
_cell_length_a 12.5335(3)
_cell_length_b 27.9272(7)
_cell_length_c 16.6225(4)
_cell_measurement_temperature 203(2)
_cell_volume 5498.5(2)
_computing_structure_refinement 'SHELXL-97 (Sheldrick, 1997)'
_diffrn_ambient_temperature 203(2)
_diffrn_measured_fraction_theta_full 0.999
_diffrn_measured_fraction_theta_max 0.999
_diffrn_radiation_monochromator graphite
_diffrn_radiation_source 'fine-focus sealed tube'
_diffrn_radiation_type MoK\a
_diffrn_radiation_wavelength 0.71073
_diffrn_reflns_av_R_equivalents 0.0600
_diffrn_reflns_av_sigmaI/netI 0.0558
_diffrn_reflns_limit_h_max 15
_diffrn_reflns_limit_h_min -15
_diffrn_reflns_limit_k_max 33
_diffrn_reflns_limit_k_min -33
_diffrn_reflns_limit_l_max 20
_diffrn_reflns_limit_l_min -20
_diffrn_reflns_number 127997
_diffrn_reflns_theta_full 25.37
_diffrn_reflns_theta_max 25.37
_diffrn_reflns_theta_min 1.30
_exptl_absorpt_coefficient_mu 0.202
_exptl_crystal_density_diffrn 1.102
_exptl_crystal_density_method 'not measured'
_exptl_crystal_F_000 1980
_refine_diff_density_max 0.459
_refine_diff_density_min -0.241
_refine_diff_density_rms 0.049
_refine_ls_abs_structure_details 'Flack H D (1983), Acta Cryst. A39, 876-881'
_refine_ls_abs_structure_Flack -0.020(18)
_refine_ls_extinction_method none
_refine_ls_goodness_of_fit_ref 1.024
_refine_ls_hydrogen_treatment mixed
_refine_ls_matrix_type full
_refine_ls_number_parameters 1158
_refine_ls_number_reflns 20108
_refine_ls_number_restraints 1
_refine_ls_restrained_S_all 1.024
_refine_ls_R_factor_all 0.0704
_refine_ls_R_factor_gt 0.0472
_refine_ls_shift/su_max 0.008
_refine_ls_shift/su_mean 0.000
_refine_ls_structure_factor_coef Fsqd
_refine_ls_weighting_details 'calc w=1/[\s^2^(Fo^2^)+(0.0665P)^2^+0.0000P] where P=(Fo^2^+2Fc^2^)/3'
_refine_ls_weighting_scheme calc
_refine_ls_wR_factor_gt 0.1063
_refine_ls_wR_factor_ref 0.1182
_reflns_number_gt 15335
_reflns_number_total 20108
_reflns_threshold_expression >2sigma(I)
_cod_data_source_file ic701479r-file003.cif
_cod_data_source_block hasj71
_cod_original_sg_symbol_H-M P21
_cod_database_code 4339426

loop_
_symmetry_equiv_pos_as_xyz
'x, y, z'
'-x, y+1/2, -z'

loop_
_atom_site_label
_atom_site_type_symbol
_atom_site_fract_x
_atom_site_fract_y
_atom_site_fract_z
_atom_site_U_iso_or_equiv
_atom_site_adp_type
_atom_site_occupancy
_atom_site_symmetry_multiplicity
_atom_site_calc_flag
_atom_site_refinement_flags
_atom_site_disorder_assembly
_atom_site_disorder_group
Ca1 Ca 0.53566(4) 0.907735(19) 0.28237(3) 0.03148(14) Uani 1 1 d . . .
Ca2 Ca 0.60631(4) 0.699923(19) 0.18719(3) 0.03235(14) Uani 1 1 d . . .
Ca3 Ca 0.78308(4) 0.76861(2) 0.53218(3) 0.03276(14) Uani 1 1 d . . .
N1 N 0.61564(18) 0.98392(8) 0.27114(14) 0.0335(5) Uani 1 1 d . A .
N2 N 0.39420(18) 0.93681(8) 0.15763(14) 0.0325(5) Uani 1 1 d . A .
N3 N 0.52218(19) 0.62286(8) 0.15464(14) 0.0349(6) Uani 1 1 d . . .
N4 N 0.74878(19) 0.65762(8) 0.15253(15) 0.0367(6) Uani 1 1 d . . .
N5 N 0.91727(18) 0.75974(9) 0.67068(14) 0.0357(6) Uani 1 1 d . . .
N6 N 0.65816(18) 0.75559(8) 0.61275(14) 0.0332(5) Uani 1 1 d . . .
O1 O 0.43265(17) 0.93855(7) 0.36982(12) 0.0425(5) Uani 1 1 d . A .
O2 O 0.51951(19) 0.72538(8) 0.03945(12) 0.0533(6) Uani 1 1 d . A .
O3 O 0.91478(16) 0.79770(8) 0.46521(13) 0.0458(5) Uani 1 1 d . A .
C1 C 0.6208(3) 1.06865(11) 0.2299(2) 0.0521(8) Uani 1 1 d . A .
H1A H 0.6512 1.0694 0.1832 0.078 Uiso 1 1 calc R . .
H1B H 0.6820 1.0717 0.2834 0.078 Uiso 1 1 calc R . .
H1C H 0.5682 1.0949 0.2239 0.078 Uiso 1 1 calc R . .
C2 C 0.5601(2) 1.02147(10) 0.22850(18) 0.0364(7) Uani 1 1 d . . .
C3 C 0.4457(2) 1.02109(10) 0.17859(18) 0.0366(7) Uani 1 1 d . A .
H3 H 0.4133 1.0517 0.1661 0.044 Uiso 1 1 calc R . .
C4 C 0.3707(2) 0.98341(11) 0.14383(17) 0.0358(7) Uani 1 1 d . . .
C5 C 0.2543(3) 0.99828(12) 0.0867(2) 0.0500(8) Uani 1 1 d . A .
H5A H 0.1974 0.9817 0.1041 0.075 Uiso 1 1 calc R . .
H5B H 0.2456 0.9901 0.0282 0.075 Uiso 1 1 calc R . .
H5C H 0.2455 1.0326 0.0913 0.075 Uiso 1 1 calc R . .
C6 C 0.7351(2) 0.98872(10) 0.31570(18) 0.0351(7) Uani 1 1 d . . .
C7 C 0.7731(2) 0.99676(10) 0.40337(19) 0.0390(7) Uani 1 1 d . A .
C8 C 0.8887(3) 1.00032(13) 0.4447(2) 0.0569(9) Uani 1 1 d . . .
H8 H 0.9156 1.0063 0.5036 0.068 Uiso 1 1 calc R A .
C9 C 0.9651(3) 0.99526(14) 0.4010(3) 0.0638(10) Uani 1 1 d . A .
H9 H 1.0430 0.9981 0.4298 0.077 Uiso 1 1 calc R . .
C10 C 0.9260(3) 0.98611(14) 0.3154(2) 0.0568(9) Uani 1 1 d . . .
H10 H 0.9784 0.9818 0.2865 0.068 Uiso 1 1 calc R A .
C11 C 0.8124(2) 0.98295(11) 0.27032(19) 0.0435(7) Uani 1 1 d . A .
C12 C 0.6933(3) 1.00375(12) 0.4530(2) 0.0498(8) Uani 1 1 d . . .
H12 H 0.6226 0.9868 0.4215 0.065 Uiso 1 1 calc R A .
C13 C 0.6626(5) 1.05613(16) 0.4571(3) 0.0890(14) Uani 1 1 d . A .
H13A H 0.6232 1.0677 0.4000 0.133 Uiso 1 1 calc R . .
H13B H 0.7309 1.0747 0.4818 0.133 Uiso 1 1 calc R . .
H13C H 0.6142 1.0594 0.4919 0.133 Uiso 1 1 calc R . .
C14 C 0.7347(4) 0.98226(14) 0.5417(2) 0.0697(11) Uani 1 1 d . A .
H14A H 0.7971 1.0012 0.5775 0.105 Uiso 1 1 calc R . .
H14B H 0.7598 0.9497 0.5385 0.105 Uiso 1 1 calc R . .
H14C H 0.6737 0.9822 0.5656 0.105 Uiso 1 1 calc R . .
C15 C 0.7732(3) 0.97166(13) 0.1757(2) 0.0521(9) Uani 1 1 d . . .
H15 H 0.6908 0.9773 0.1533 0.068 Uiso 1 1 calc R A .
C16 C 0.7935(3) 0.91927(14) 0.1613(3) 0.0684(11) Uani 1 1 d . A .
H16A H 0.7597 0.8995 0.1944 0.103 Uiso 1 1 calc R . .
H16B H 0.8741 0.9132 0.1788 0.103 Uiso 1 1 calc R . .
H16C H 0.7597 0.9117 0.1013 0.103 Uiso 1 1 calc R . .
C17 C 0.8282(4) 1.00451(15) 0.1269(2) 0.0727(11) Uani 1 1 d . A .
H17A H 0.7975 0.9976 0.0665 0.109 Uiso 1 1 calc R . .
H17B H 0.9092 0.9992 0.1464 0.109 Uiso 1 1 calc R . .
H17C H 0.8130 1.0376 0.1368 0.109 Uiso 1 1 calc R . .
C18 C 0.3211(2) 0.90317(10) 0.10060(17) 0.0321(6) Uani 1 1 d . . .
C19 C 0.3237(2) 0.89883(11) 0.01634(18) 0.0406(7) Uani 1 1 d . A .
C20 C 0.2582(3) 0.86384(12) -0.03604(19) 0.0469(8) Uani 1 1 d . . .
H20 H 0.2594 0.8607 -0.0920 0.056 Uiso 1 1 calc R A .
C21 C 0.1914(3) 0.83354(12) -0.0077(2) 0.0472(8) Uani 1 1 d . A .
H21 H 0.1493 0.8094 -0.0436 0.057 Uiso 1 1 calc R . .
C22 C 0.1865(2) 0.83865(11) 0.07229(19) 0.0393(7) Uani 1 1 d . . .
H22 H 0.1392 0.8184 0.0906 0.047 Uiso 1 1 calc R A .
C23 C 0.2500(2) 0.87326(10) 0.12778(18) 0.0351(7) Uani 1 1 d . A .
C24 C 0.3990(3) 0.93060(13) -0.0164(2) 0.0540(9) Uani 1 1 d . . .
H24 H 0.4182 0.9593 0.0204 0.070 Uiso 1 1 calc R A .
C25 C 0.5066(4) 0.90555(19) -0.0102(4) 0.1049(17) Uani 1 1 d . A .
H25A H 0.4905 0.8781 -0.0479 0.157 Uiso 1 1 calc R . .
H25B H 0.5431 0.8950 0.0479 0.157 Uiso 1 1 calc R . .
H25C H 0.5562 0.9274 -0.0265 0.157 Uiso 1 1 calc R . .
C26 C 0.3404(5) 0.9474(2) -0.1073(2) 0.115(2) Uani 1 1 d . A .
H26A H 0.3326 0.9206 -0.1461 0.172 Uiso 1 1 calc R . .
H26B H 0.3849 0.9724 -0.1215 0.172 Uiso 1 1 calc R . .
H26C H 0.2662 0.9598 -0.1123 0.172 Uiso 1 1 calc R . .
C27 C 0.2387(2) 0.87761(11) 0.21533(19) 0.0419(7) Uani 1 1 d . . .
H27 H 0.2894 0.9038 0.2454 0.055 Uiso 1 1 calc R A .
C28 C 0.1184(3) 0.89151(14) 0.2104(2) 0.0606(10) Uani 1 1 d . A .
H28A H 0.0664 0.8665 0.1814 0.091 Uiso 1 1 calc R . .
H28B H 0.0977 0.9213 0.1792 0.091 Uiso 1 1 calc R . .
H28C H 0.1151 0.8956 0.2675 0.091 Uiso 1 1 calc R . .
C29 C 0.2755(3) 0.83258(13) 0.2680(2) 0.0589(9) Uani 1 1 d . A .
H29A H 0.3541 0.8260 0.2753 0.088 Uiso 1 1 calc R . .
H29B H 0.2294 0.8058 0.2390 0.088 Uiso 1 1 calc R . .
H29C H 0.2665 0.8370 0.3233 0.088 Uiso 1 1 calc R . .
C30 C 0.3719(3) 0.98331(12) 0.3566(2) 0.0542(9) Uani 1 1 d . . .
H30A H 0.3289 0.9876 0.2961 0.070 Uiso 1 1 calc R A .
H30B H 0.4246 1.0102 0.3752 0.070 Uiso 1 1 calc R . .
C31 C 0.2958(5) 0.98134(17) 0.4067(3) 0.1029(18) Uani 1 1 d . A .
H31A H 0.2172 0.9802 0.3690 0.134 Uiso 1 1 calc R . .
H31B H 0.3057 1.0098 0.4429 0.134 Uiso 1 1 calc R . .
C32 C 0.3230(4) 0.93823(16) 0.4590(3) 0.0808(13) Uani 1 1 d . . .
H32A H 0.2608 0.9152 0.4407 0.105 Uiso 1 1 calc R A .
H32B H 0.3366 0.9461 0.5190 0.105 Uiso 1 1 calc R . .
C33 C 0.4260(3) 0.91816(14) 0.4474(2) 0.0567(9) Uani 1 1 d . A .
H33A H 0.4929 0.9268 0.4955 0.074 Uiso 1 1 calc R . .
H33B H 0.4211 0.8832 0.4431 0.074 Uiso 1 1 calc R . .
C34 C 0.4535(3) 0.55432(12) 0.0574(2) 0.0503(8) Uani 1 1 d . . .
H34A H 0.3788 0.5681 0.0328 0.075 Uiso 1 1 calc R . .
H34B H 0.4530 0.5316 0.1014 0.075 Uiso 1 1 calc R . .
H34C H 0.4748 0.5380 0.0134 0.075 Uiso 1 1 calc R . .
C35 C 0.5373(2) 0.59359(10) 0.09557(18) 0.0361(7) Uani 1 1 d . . .
C36 C 0.6297(3) 0.59686(11) 0.06583(19) 0.0429(8) Uani 1 1 d . . .
H36 H 0.6228 0.5780 0.0176 0.052 Uiso 1 1 calc R . .
C37 C 0.7302(2) 0.62308(10) 0.09477(18) 0.0387(7) Uani 1 1 d . . .
C38 C 0.8197(3) 0.61095(14) 0.0550(2) 0.0603(10) Uani 1 1 d . . .
H38A H 0.8927 0.6218 0.0920 0.090 Uiso 1 1 calc R . .
H38B H 0.8019 0.6267 0.0001 0.090 Uiso 1 1 calc R . .
H38C H 0.8217 0.5766 0.0473 0.090 Uiso 1 1 calc R . .
C39 C 0.4381(2) 0.61019(10) 0.19320(19) 0.0378(7) Uani 1 1 d . . .
C40 C 0.3320(3) 0.63212(11) 0.1661(2) 0.0447(8) Uani 1 1 d . . .
C41 C 0.2576(3) 0.62317(13) 0.2118(2) 0.0569(9) Uani 1 1 d . . .
H41 H 0.1864 0.6380 0.1948 0.068 Uiso 1 1 calc R A .
C42 C 0.2873(3) 0.59307(14) 0.2810(3) 0.0621(10) Uani 1 1 d . . .
H42 H 0.2372 0.5878 0.3116 0.075 Uiso 1 1 calc R . .
C43 C 0.3899(3) 0.57080(13) 0.3049(2) 0.0579(10) Uani 1 1 d . . .
H43 H 0.4087 0.5496 0.3514 0.069 Uiso 1 1 calc R A .
C44 C 0.4677(3) 0.57859(12) 0.2625(2) 0.0456(8) Uani 1 1 d . . .
C45 C 0.5799(3) 0.55265(14) 0.2926(2) 0.0629(10) Uani 1 1 d . . .
H45 H 0.6225 0.5613 0.2539 0.082 Uiso 1 1 calc R A .
C46 C 0.6499(4) 0.56800(17) 0.3828(3) 0.0873(14) Uani 1 1 d . . .
H46A H 0.6095 0.5599 0.4218 0.131 Uiso 1 1 calc R . .
H46B H 0.6624 0.6023 0.3840 0.131 Uiso 1 1 calc R . .
H46C H 0.7219 0.5515 0.3999 0.131 Uiso 1 1 calc R . .
C47 C 0.5655(4) 0.49785(14) 0.2902(3) 0.0760(11) Uani 1 1 d . . .
H47A H 0.5166 0.4882 0.2343 0.114 Uiso 1 1 calc R . .
H47B H 0.5323 0.4882 0.3328 0.114 Uiso 1 1 calc R . .
H47C H 0.6387 0.4827 0.3021 0.114 Uiso 1 1 calc R . .
C48 C 0.2939(3) 0.66491(13) 0.0906(2) 0.0613(10) Uani 1 1 d . . .
H48 H 0.3552 0.6663 0.0653 0.080 Uiso 1 1 calc R A .
C49 C 0.1880(4) 0.6462(2) 0.0220(3) 0.0999(16) Uani 1 1 d . . .
H49A H 0.1233 0.6499 0.0412 0.150 Uiso 1 1 calc R . .
H49B H 0.1979 0.6126 0.0115 0.150 Uiso 1 1 calc R . .
H49C H 0.1758 0.6642 -0.0301 0.150 Uiso 1 1 calc R . .
C50 C 0.2736(4) 0.71572(15) 0.1154(3) 0.0908(14) Uani 1 1 d . . .
H50A H 0.3421 0.7280 0.1567 0.136 Uiso 1 1 calc R . .
H50B H 0.2134 0.7156 0.1400 0.136 Uiso 1 1 calc R . .
H50C H 0.2524 0.7359 0.0652 0.136 Uiso 1 1 calc R . .
C51 C 0.8611(2) 0.67614(11) 0.18972(19) 0.0383(7) Uani 1 1 d . . .
C52 C 0.9317(3) 0.65438(11) 0.2643(2) 0.0447(8) Uani 1 1 d . . .
C53 C 1.0389(3) 0.67394(14) 0.3037(2) 0.0556(9) Uani 1 1 d . . .
H53 H 1.0877 0.6594 0.3530 0.067 Uiso 1 1 calc R A .
C54 C 1.0742(3) 0.71394(14) 0.2716(2) 0.0585(10) Uani 1 1 d . . .
H54 H 1.1464 0.7267 0.2990 0.070 Uiso 1 1 calc R . .
C55 C 1.0034(3) 0.73527(14) 0.1991(2) 0.0576(10) Uani 1 1 d . . .
H55 H 1.0283 0.7627 0.1777 0.069 Uiso 1 1 calc R A .
C56 C 0.8963(3) 0.71743(12) 0.1567(2) 0.0460(8) Uani 1 1 d . . .
C57 C 0.8950(3) 0.60972(13) 0.3016(2) 0.0564(9) Uani 1 1 d . . .
H57 H 0.8115 0.6099 0.2837 0.073 Uiso 1 1 calc R A .
C58 C 0.9393(3) 0.60898(16) 0.3990(2) 0.0736(11) Uani 1 1 d . . .
H58A H 1.0206 0.6048 0.4185 0.110 Uiso 1 1 calc R . .
H58B H 0.9046 0.5827 0.4195 0.110 Uiso 1 1 calc R . .
H58C H 0.9207 0.6390 0.4207 0.110 Uiso 1 1 calc R . .
C59 C 0.9302(5) 0.56398(16) 0.2678(3) 0.0944(15) Uani 1 1 d . . .
H59A H 1.0118 0.5634 0.2823 0.142 Uiso 1 1 calc R . .
H59B H 0.8956 0.5628 0.2064 0.142 Uiso 1 1 calc R . .
H59C H 0.9059 0.5365 0.2930 0.142 Uiso 1 1 calc R . .
C60 C 0.8231(3) 0.74240(13) 0.0769(2) 0.0559(9) Uani 1 1 d . . .
H60 H 0.7513 0.7244 0.0555 0.073 Uiso 1 1 calc R A .
C61 C 0.7942(3) 0.79348(14) 0.0929(3) 0.0725(11) Uani 1 1 d . . .
H61A H 0.8631 0.8121 0.1146 0.109 Uiso 1 1 calc R . .
H61B H 0.7548 0.7936 0.1343 0.109 Uiso 1 1 calc R . .
H61C H 0.7463 0.8075 0.0401 0.109 Uiso 1 1 calc R . .
C62 C 0.8777(4) 0.74176(17) 0.0060(3) 0.0840(13) Uani 1 1 d . . .
H62A H 0.8960 0.7091 -0.0043 0.126 Uiso 1 1 calc R . .
H62B H 0.9461 0.7608 0.0235 0.126 Uiso 1 1 calc R . .
H62C H 0.8253 0.7550 -0.0459 0.126 Uiso 1 1 calc R . .
C63 C 0.5165(4) 0.69801(18) -0.0348(2) 0.0921(15) Uani 1 1 d . . .
H63A H 0.5914 0.6982 -0.0414 0.120 Uiso 1 1 calc R A .
H63B H 0.4964 0.6647 -0.0277 0.120 Uiso 1 1 calc R . .
C64 C 0.4397(6) 0.7168(3) -0.1057(3) 0.146(3) Uani 1 1 d . . .
H64A H 0.3774 0.6942 -0.1292 0.189 Uiso 1 1 calc R . .
H64B H 0.4753 0.7230 -0.1491 0.189 Uiso 1 1 calc R . .
C65 C 0.3962(7) 0.7619(3) -0.0822(3) 0.171(4) Uani 1 1 d . . .
H65A H 0.3156 0.7591 -0.0896 0.222 Uiso 1 1 calc R A .
H65B H 0.4068 0.7884 -0.1175 0.222 Uiso 1 1 calc R . .
C66 C 0.4628(3) 0.77020(14) 0.0089(2) 0.0678(10) Uani 1 1 d . A .
H66A H 0.5178 0.7959 0.0144 0.088 Uiso 1 1 calc R . .
H66B H 0.4129 0.7790 0.0413 0.088 Uiso 1 1 calc R . .
C67 C 0.9997(3) 0.71973(13) 0.81035(19) 0.0520(9) Uani 1 1 d . . .
H67A H 1.0443 0.7480 0.8331 0.078 Uiso 1 1 calc R . .
H67B H 1.0465 0.6962 0.7948 0.078 Uiso 1 1 calc R . .
H67C H 0.9712 0.7063 0.8531 0.078 Uiso 1 1 calc R . .
C68 C 0.9004(2) 0.73342(11) 0.73150(17) 0.0378(7) Uani 1 1 d . . .
C69 C 0.7965(3) 0.71680(11) 0.73260(18) 0.0411(7) Uani 1 1 d . . .
H69 H 0.8009 0.6931 0.7737 0.049 Uiso 1 1 calc R . .
C70 C 0.6855(2) 0.72925(11) 0.68285(18) 0.0378(7) Uani 1 1 d . . .
C71 C 0.5939(3) 0.71204(13) 0.7180(2) 0.0522(9) Uani 1 1 d . . .
H71A H 0.5346 0.6962 0.6732 0.078 Uiso 1 1 calc R . .
H71B H 0.5626 0.7392 0.7389 0.078 Uiso 1 1 calc R . .
H71C H 0.6264 0.6897 0.7643 0.078 Uiso 1 1 calc R . .
C72 C 1.0267(2) 0.78106(12) 0.68611(17) 0.0396(7) Uani 1 1 d . . .
C73 C 1.1160(2) 0.75549(12) 0.67288(18) 0.0426(8) Uani 1 1 d . . .
C74 C 1.2194(2) 0.77875(14) 0.68926(19) 0.0493(8) Uani 1 1 d . . .
H74 H 1.2802 0.7621 0.6810 0.059 Uiso 1 1 calc R A .
C75 C 1.2347(3) 0.82525(15) 0.7172(2) 0.0547(9) Uani 1 1 d . . .
H75 H 1.3062 0.8396 0.7303 0.066 Uiso 1 1 calc R . .
C76 C 1.1454(3) 0.85081(13) 0.72596(19) 0.0501(8) Uani 1 1 d . . .
H76 H 1.1559 0.8831 0.7429 0.060 Uiso 1 1 calc R A .
C77 C 1.0396(2) 0.82988(11) 0.71023(18) 0.0407(7) Uani 1 1 d . . .
C78 C 1.1031(3) 0.70476(13) 0.6394(2) 0.0550(9) Uani 1 1 d . . .
H78 H 1.0275 0.6933 0.6373 0.071 Uiso 1 1 calc R A .
C79 C 1.1078(3) 0.70362(16) 0.5485(2) 0.0762(12) Uani 1 1 d . . .
H79A H 1.1035 0.6707 0.5291 0.114 Uiso 1 1 calc R . .
H79B H 1.1781 0.7178 0.5477 0.114 Uiso 1 1 calc R . .
H79C H 1.0448 0.7216 0.5113 0.114 Uiso 1 1 calc R . .
C80 C 1.1903(4) 0.67028(16) 0.6956(3) 0.0883(14) Uani 1 1 d . . .
H80A H 1.1885 0.6719 0.7534 0.133 Uiso 1 1 calc R . .
H80B H 1.2649 0.6791 0.6950 0.133 Uiso 1 1 calc R . .
H80C H 1.1731 0.6379 0.6740 0.133 Uiso 1 1 calc R . .
C81 C 0.9420(3) 0.85855(12) 0.72067(19) 0.0473(8) Uani 1 1 d . . .
H81 H 0.8727 0.8484 0.6749 0.061 Uiso 1 1 calc R A .
C82 C 0.9552(3) 0.91284(13) 0.7110(3) 0.0710(11) Uani 1 1 d . . .
H82A H 0.9769 0.9190 0.6611 0.106 Uiso 1 1 calc R . .
H82B H 1.0130 0.9251 0.7611 0.106 Uiso 1 1 calc R . .
H82C H 0.8841 0.9287 0.7048 0.106 Uiso 1 1 calc R . .
C83 C 0.9245(3) 0.84814(15) 0.8046(2) 0.0625(10) Uani 1 1 d . . .
H83A H 0.9919 0.8570 0.8509 0.094 Uiso 1 1 calc R . .
H83B H 0.9097 0.8143 0.8082 0.094 Uiso 1 1 calc R . .
H83C H 0.8608 0.8665 0.8086 0.094 Uiso 1 1 calc R . .
C84 C 0.5468(2) 0.77543(10) 0.58336(17) 0.0339(6) Uani 1 1 d . . .
C85 C 0.5240(2) 0.81683(11) 0.62402(18) 0.0386(7) Uani 1 1 d . . .
C86 C 0.4156(3) 0.83587(12) 0.5963(2) 0.0441(8) Uani 1 1 d . . .
H86 H 0.3998 0.8632 0.6235 0.053 Uiso 1 1 calc R A .
C87 C 0.3310(3) 0.81570(12) 0.5299(2) 0.0479(8) Uani 1 1 d . . .
H87 H 0.2580 0.8289 0.5125 0.057 Uiso 1 1 calc R . .
C88 C 0.3540(2) 0.77625(12) 0.48920(19) 0.0434(8) Uani 1 1 d . . .
H88 H 0.2959 0.7627 0.4437 0.052 Uiso 1 1 calc R A .
C89 C 0.4615(2) 0.75563(11) 0.51362(18) 0.0379(7) Uani 1 1 d . . .
C90 C 0.6140(3) 0.84127(11) 0.69639(19) 0.0435(8) Uani 1 1 d . . .
H90 H 0.6845 0.8225 0.7087 0.057 Uiso 1 1 calc R A .
C91 C 0.6370(3) 0.89104(12) 0.6717(2) 0.0546(9) Uani 1 1 d . . .
H91A H 0.5678 0.9096 0.6560 0.082 Uiso 1 1 calc R . .
H91B H 0.6648 0.8894 0.6237 0.082 Uiso 1 1 calc R . .
H91C H 0.6932 0.9062 0.7195 0.082 Uiso 1 1 calc R . .
C92 C 0.5818(4) 0.84310(17) 0.7789(2) 0.0767(12) Uani 1 1 d . . .
H92A H 0.5607 0.8113 0.7918 0.115 Uiso 1 1 calc R . .
H92B H 0.5186 0.8648 0.7708 0.115 Uiso 1 1 calc R . .
H92C H 0.6458 0.8544 0.8258 0.115 Uiso 1 1 calc R . .
C93 C 0.4807(3) 0.71160(11) 0.46685(19) 0.0430(7) Uani 1 1 d . . .
H93 H 0.5625 0.7043 0.4881 0.056 Uiso 1 1 calc R A .
C94 C 0.4176(4) 0.66795(14) 0.4852(3) 0.0734(11) Uani 1 1 d . . .
H94A H 0.4373 0.6397 0.4590 0.110 Uiso 1 1 calc R . .
H94B H 0.3369 0.6734 0.4618 0.110 Uiso 1 1 calc R . .
H94C H 0.4388 0.6632 0.5462 0.110 Uiso 1 1 calc R . .
C95 C 0.4467(3) 0.71944(14) 0.3711(2) 0.0565(9) Uani 1 1 d . . .
H95A H 0.4863 0.7471 0.3597 0.085 Uiso 1 1 calc R . .
H95B H 0.3660 0.7248 0.3482 0.085 Uiso 1 1 calc R . .
H95C H 0.4664 0.6914 0.3446 0.085 Uiso 1 1 calc R . .
C96 C 0.8967(4) 0.79231(16) 0.3749(2) 0.0714(11) Uani 1 1 d . . .
H96A H 0.8182 0.7996 0.3414 0.093 Uiso 1 1 calc R A .
H96B H 0.9142 0.7596 0.3619 0.093 Uiso 1 1 calc R . .
C97 C 0.9747(6) 0.8271(2) 0.3562(3) 0.127(2) Uani 1 1 d . . .
H97A H 1.0471 0.8118 0.3615 0.165 Uiso 1 1 calc R . .
H97B H 0.9422 0.8396 0.2982 0.165 Uiso 1 1 calc R . .
C98 C 0.9898(4) 0.86394(18) 0.4158(3) 0.0915(15) Uani 1 1 d . . .
H98A H 0.9315 0.8885 0.3948 0.119 Uiso 1 1 calc R A .
H98B H 1.0641 0.8789 0.4273 0.119 Uiso 1 1 calc R . .
C99 C 0.9807(3) 0.84072(13) 0.4950(2) 0.0593(9) Uani 1 1 d . A .
H99A H 1.0556 0.8327 0.5345 0.077 Uiso 1 1 calc R . .
H99B H 0.9426 0.8620 0.5238 0.077 Uiso 1 1 calc R . .
C100 C 0.9799(4) 0.9840(2) 0.9247(3) 0.1014(16) Uani 1 1 d . . .
H100 H 1.0507 0.9967 0.9280 0.122 Uiso 1 1 calc R . .
C101 C 0.8882(5) 1.0084(2) 0.8811(4) 0.122(2) Uani 1 1 d . . .
H101 H 0.8962 1.0378 0.8562 0.146 Uiso 1 1 calc R . .
C102 C 0.7893(5) 0.9926(2) 0.8725(3) 0.0926(15) Uani 1 1 d . . .
H102 H 0.7266 1.0108 0.8406 0.111 Uiso 1 1 calc R . .
C103 C 0.7709(4) 0.9508(3) 0.9073(3) 0.0955(17) Uani 1 1 d . . .
H103 H 0.6975 0.9397 0.8999 0.115 Uiso 1 1 calc R . .
C104 C 0.8729(7) 0.92331(18) 0.9580(3) 0.113(2) Uani 1 1 d . . .
H104 H 0.8672 0.8942 0.9846 0.135 Uiso 1 1 calc R . .
C105 C 0.9776(4) 0.94333(18) 0.9635(3) 0.0793(12) Uani 1 1 d . . .
H105 H 1.0451 0.9278 0.9945 0.095 Uiso 1 1 calc R . .
C106 C 0.7001(6) 0.6040(3) 0.6484(9) 0.137(3) Uani 1 1 d . . .
H106 H 0.6210 0.6065 0.6312 0.164 Uiso 1 1 calc R . .
C107 C 0.7596(14) 0.6164(3) 0.5947(6) 0.198(8) Uani 1 1 d . . .
H107 H 0.7219 0.6291 0.5404 0.238 Uiso 1 1 calc R . .
C108 C 0.8678(14) 0.6102(3) 0.6201(7) 0.177(6) Uani 1 1 d . . .
H108 H 0.9075 0.6175 0.5825 0.212 Uiso 1 1 calc R . .
C109 C 0.9239(7) 0.5943(3) 0.6962(9) 0.152(4) Uani 1 1 d . . .
H109 H 1.0028 0.5910 0.7128 0.183 Uiso 1 1 calc R . .
C110 C 0.8712(8) 0.58308(18) 0.7484(4) 0.1109(19) Uani 1 1 d . . .
H110 H 0.9120 0.5711 0.8026 0.133 Uiso 1 1 calc R . .
C111 C 0.7614(9) 0.5882(2) 0.7270(6) 0.112(2) Uani 1 1 d . . .
H111 H 0.7248 0.5808 0.7666 0.134 Uiso 1 1 calc R . .
C1A C 0.6528(2) 0.87225(11) 0.41804(19) 0.048(11) Uiso 0.50 1 d P A 1
N1A N 0.6945(2) 0.84434(11) 0.47120(18) 0.049(9) Uiso 0.50 1 d P A 1
C2A C 0.7395(2) 0.70907(10) 0.41944(18) 0.048(11) Uiso 0.50 1 d P A 1
N2A N 0.7016(2) 0.69880(11) 0.34786(18) 0.049(9) Uiso 0.50 1 d P A 1
C3A C 0.5754(2) 0.78706(11) 0.20986(18) 0.048(11) Uiso 0.50 1 d P A 1
N3A N 0.5620(2) 0.82737(11) 0.22386(18) 0.049(9) Uiso 0.50 1 d P A 1
N1B N 0.6528(2) 0.87225(11) 0.41804(19) 0.049(9) Uiso 0.50 1 d P A 2
C1B C 0.6945(2) 0.84434(11) 0.47120(18) 0.048(11) Uiso 0.50 1 d P A 2
N2B N 0.7395(2) 0.70907(10) 0.41944(18) 0.049(9) Uiso 0.50 1 d P A 2
C2B C 0.7016(2) 0.69880(11) 0.34786(18) 0.048(11) Uiso 0.50 1 d P A 2
N3B N 0.5754(2) 0.78706(11) 0.20986(18) 0.049(9) Uiso 0.50 1 d P A 2
C3B C 0.5620(2) 0.82737(11) 0.22386(18) 0.048(11) Uiso 0.50 1 d P A 2

loop_
_atom_site_aniso_label
_atom_site_aniso_U_11
_atom_site_aniso_U_22
_atom_site_aniso_U_33
_atom_site_aniso_U_23
_atom_site_aniso_U_13
_atom_site_aniso_U_12
Ca1 0.0331(3) 0.0277(3) 0.0315(3) 0.0012(3) 0.0077(2) 0.0007(3)
Ca2 0.0357(3) 0.0293(3) 0.0309(3) -0.0049(3) 0.0093(2) -0.0001(3)
Ca3 0.0297(3) 0.0410(4) 0.0262(3) 0.0007(3) 0.0072(2) 0.0024(3)
N1 0.0331(13) 0.0283(13) 0.0385(13) -0.0041(11) 0.0111(11) -0.0033(11)
N2 0.0305(13) 0.0306(14) 0.0337(13) 0.0024(11) 0.0070(10) -0.0013(10)
N3 0.0362(14) 0.0333(14) 0.0364(13) 0.0012(11) 0.0135(11) -0.0014(11)
N4 0.0349(14) 0.0353(14) 0.0404(14) -0.0073(11) 0.0129(11) -0.0023(11)
N5 0.0317(13) 0.0426(15) 0.0297(13) -0.0010(11) 0.0056(10) 0.0009(11)
N6 0.0312(13) 0.0365(14) 0.0310(13) 0.0014(11) 0.0091(10) 0.0018(10)
O1 0.0469(12) 0.0429(13) 0.0406(12) 0.0059(10) 0.0184(10) 0.0079(10)
O2 0.0639(15) 0.0533(14) 0.0339(12) 0.0038(10) 0.0041(10) 0.0081(11)
O3 0.0419(12) 0.0560(14) 0.0429(12) 0.0023(10) 0.0184(10) -0.0064(10)
C1 0.053(2) 0.0328(19) 0.065(2) -0.0014(16) 0.0123(17) -0.0136(15)
C2 0.0419(18) 0.0284(17) 0.0403(17) -0.0040(14) 0.0153(14) -0.0038(14)
C3 0.0419(18) 0.0271(16) 0.0393(17) 0.0026(13) 0.0112(14) -0.0006(14)
C4 0.0366(16) 0.0378(18) 0.0328(16) 0.0070(13) 0.0111(13) 0.0003(14)
C5 0.0452(19) 0.0400(19) 0.057(2) 0.0104(16) 0.0058(16) 0.0031(15)
C6 0.0346(16) 0.0283(16) 0.0423(17) -0.0030(13) 0.0124(14) -0.0008(13)
C7 0.0369(17) 0.0361(17) 0.0398(18) -0.0023(14) 0.0068(14) -0.0029(13)
C8 0.049(2) 0.067(3) 0.048(2) -0.0052(17) 0.0069(17) -0.0082(17)
C9 0.0358(19) 0.076(3) 0.070(3) 0.001(2) 0.0044(19) -0.0069(18)
C10 0.040(2) 0.074(3) 0.057(2) 0.0005(19) 0.0156(17) 0.0043(17)
C11 0.0382(18) 0.0443(19) 0.0479(19) -0.0022(15) 0.0139(15) -0.0017(14)
C12 0.051(2) 0.058(2) 0.0392(19) -0.0150(16) 0.0122(15) -0.0051(16)
C13 0.134(4) 0.070(3) 0.080(3) 0.005(2) 0.060(3) 0.032(3)
C14 0.092(3) 0.063(3) 0.061(2) -0.009(2) 0.034(2) -0.009(2)
C15 0.046(2) 0.069(2) 0.0446(19) -0.0114(17) 0.0193(16) -0.0029(17)
C16 0.071(3) 0.066(3) 0.074(3) -0.021(2) 0.031(2) -0.008(2)
C17 0.090(3) 0.075(3) 0.063(2) -0.009(2) 0.039(2) -0.017(2)
C18 0.0277(14) 0.0289(16) 0.0344(15) 0.0043(13) 0.0027(12) 0.0002(13)
C19 0.0426(17) 0.0386(19) 0.0364(17) 0.0025(14) 0.0070(14) -0.0045(14)
C20 0.053(2) 0.050(2) 0.0332(17) -0.0027(15) 0.0089(15) -0.0062(17)
C21 0.0434(19) 0.042(2) 0.044(2) -0.0011(15) -0.0021(15) -0.0067(15)
C22 0.0330(16) 0.0364(18) 0.0432(19) 0.0050(14) 0.0051(14) -0.0048(14)
C23 0.0290(15) 0.0275(16) 0.0440(17) 0.0087(13) 0.0053(13) 0.0040(12)
C24 0.064(2) 0.060(2) 0.0401(19) -0.0042(16) 0.0201(17) -0.0270(19)
C25 0.092(3) 0.100(4) 0.153(5) -0.002(3) 0.080(3) -0.033(3)
C26 0.162(5) 0.129(4) 0.043(2) 0.012(3) 0.020(3) -0.081(4)
C27 0.0348(17) 0.0457(19) 0.0446(18) 0.0029(15) 0.0119(14) -0.0109(14)
C28 0.046(2) 0.071(3) 0.070(2) -0.0025(19) 0.0265(18) -0.0002(17)
C29 0.065(2) 0.060(2) 0.053(2) 0.0191(18) 0.0196(18) -0.0018(18)
C30 0.058(2) 0.048(2) 0.061(2) 0.0081(17) 0.0268(18) 0.0105(17)
C31 0.144(4) 0.080(3) 0.128(4) 0.035(3) 0.104(4) 0.049(3)
C32 0.104(3) 0.075(3) 0.087(3) 0.025(2) 0.063(3) 0.022(2)
C33 0.059(2) 0.073(3) 0.0454(19) 0.0141(18) 0.0278(17) 0.0098(18)
C34 0.0486(19) 0.049(2) 0.053(2) -0.0111(16) 0.0162(16) -0.0089(16)
C35 0.0413(17) 0.0324(17) 0.0335(16) -0.0038(13) 0.0106(13) -0.0030(13)
C36 0.052(2) 0.0423(19) 0.0353(17) -0.0161(14) 0.0147(15) -0.0023(15)
C37 0.0425(18) 0.0349(17) 0.0408(17) -0.0093(14) 0.0165(14) -0.0016(14)
C38 0.053(2) 0.067(2) 0.070(2) -0.029(2) 0.0314(18) -0.0065(18)
C39 0.0430(18) 0.0320(17) 0.0399(17) -0.0101(14) 0.0158(14) -0.0090(14)
C40 0.0423(19) 0.0440(19) 0.0493(19) -0.0102(15) 0.0170(15) -0.0029(15)
C41 0.050(2) 0.059(2) 0.071(2) -0.014(2) 0.0311(19) -0.0053(17)
C42 0.060(3) 0.069(3) 0.070(3) -0.015(2) 0.038(2) -0.022(2)
C43 0.070(3) 0.060(2) 0.052(2) -0.0035(17) 0.0303(19) -0.019(2)
C44 0.0474(19) 0.049(2) 0.0417(18) -0.0002(15) 0.0162(15) -0.0102(15)
C45 0.059(2) 0.074(3) 0.052(2) 0.0228(19) 0.0140(18) -0.0083(19)
C46 0.072(3) 0.079(3) 0.082(3) 0.013(2) -0.014(2) -0.022(2)
C47 0.090(3) 0.067(3) 0.070(3) -0.001(2) 0.024(2) 0.006(2)
C48 0.050(2) 0.065(3) 0.068(2) 0.008(2) 0.0186(19) 0.0137(18)
C49 0.071(3) 0.122(4) 0.087(3) 0.020(3) -0.002(3) 0.017(3)
C50 0.109(4) 0.060(3) 0.122(4) 0.020(3) 0.063(3) 0.031(2)
C51 0.0307(16) 0.0439(19) 0.0425(18) -0.0115(15) 0.0150(14) 0.0004(14)
C52 0.0373(18) 0.050(2) 0.049(2) -0.0126(16) 0.0168(16) -0.0046(15)
C53 0.0347(19) 0.077(3) 0.053(2) -0.0137(19) 0.0115(16) -0.0017(18)
C54 0.0369(19) 0.073(3) 0.064(2) -0.016(2) 0.0149(18) -0.0135(18)
C55 0.049(2) 0.065(2) 0.069(2) -0.014(2) 0.033(2) -0.0174(18)
C56 0.0436(19) 0.050(2) 0.0510(19) -0.0130(16) 0.0239(16) -0.0058(16)
C57 0.0439(19) 0.060(2) 0.058(2) 0.0053(18) 0.0073(16) 0.0028(17)
C58 0.068(3) 0.080(3) 0.068(3) 0.013(2) 0.014(2) 0.007(2)
C59 0.133(4) 0.054(3) 0.101(4) -0.007(2) 0.046(3) -0.005(3)
C60 0.054(2) 0.055(2) 0.058(2) -0.0003(17) 0.0172(18) -0.0134(17)
C61 0.067(3) 0.057(3) 0.096(3) 0.012(2) 0.030(2) 0.005(2)
C62 0.102(3) 0.095(3) 0.064(3) -0.006(2) 0.039(2) -0.011(3)
C63 0.131(4) 0.087(3) 0.038(2) -0.008(2) -0.001(2) 0.029(3)
C64 0.192(6) 0.171(6) 0.047(3) -0.004(3) 0.002(3) 0.104(5)
C65 0.239(8) 0.193(7) 0.047(3) -0.007(3) 0.001(4) 0.137(6)
C66 0.091(3) 0.058(2) 0.047(2) 0.0110(19) 0.0122(19) 0.020(2)
C67 0.0415(19) 0.071(2) 0.0376(18) 0.0121(16) 0.0053(15) 0.0077(16)
C68 0.0422(18) 0.0379(18) 0.0300(16) 0.0024(13) 0.0070(13) 0.0079(14)
C69 0.0470(19) 0.0396(18) 0.0363(17) 0.0065(13) 0.0132(14) 0.0029(14)
C70 0.0355(17) 0.0426(18) 0.0345(16) -0.0004(14) 0.0105(13) -0.0031(14)
C71 0.050(2) 0.060(2) 0.052(2) 0.0124(17) 0.0231(16) -0.0031(16)
C72 0.0280(16) 0.061(2) 0.0257(15) 0.0042(14) 0.0030(12) 0.0061(14)
C73 0.0380(18) 0.054(2) 0.0320(16) 0.0037(14) 0.0063(13) 0.0086(15)
C74 0.0301(17) 0.076(3) 0.0398(18) -0.0010(17) 0.0085(14) 0.0041(17)
C75 0.0347(18) 0.086(3) 0.0396(19) -0.0032(18) 0.0067(15) -0.0134(18)
C76 0.042(2) 0.065(2) 0.0401(19) -0.0095(16) 0.0081(15) -0.0123(17)
C77 0.0365(17) 0.051(2) 0.0296(16) -0.0037(14) 0.0042(13) -0.0034(15)
C78 0.0416(19) 0.053(2) 0.070(2) 0.0021(19) 0.0172(16) 0.0139(16)
C79 0.080(3) 0.081(3) 0.065(2) -0.022(2) 0.018(2) 0.014(2)
C80 0.073(3) 0.081(3) 0.110(4) 0.022(3) 0.027(3) 0.031(2)
C81 0.0437(19) 0.050(2) 0.0415(18) -0.0112(15) 0.0044(15) 0.0020(15)
C82 0.063(2) 0.052(3) 0.090(3) -0.008(2) 0.014(2) 0.0043(19)
C83 0.052(2) 0.087(3) 0.048(2) -0.0170(19) 0.0145(16) 0.0129(19)
C84 0.0302(15) 0.0391(17) 0.0352(16) 0.0033(13) 0.0148(13) -0.0003(13)
C85 0.0327(17) 0.0449(19) 0.0387(17) 0.0040(14) 0.0122(13) -0.0027(14)
C86 0.0417(19) 0.048(2) 0.0457(19) 0.0056(15) 0.0180(16) 0.0054(15)
C87 0.0353(18) 0.057(2) 0.054(2) 0.0088(17) 0.0184(16) 0.0060(16)
C88 0.0299(16) 0.051(2) 0.0447(18) 0.0096(16) 0.0061(13) -0.0061(15)
C89 0.0350(16) 0.0398(18) 0.0385(16) 0.0045(14) 0.0114(13) -0.0053(14)
C90 0.0408(18) 0.048(2) 0.0399(18) -0.0045(15) 0.0110(14) 0.0037(15)
C91 0.056(2) 0.049(2) 0.055(2) -0.0081(17) 0.0135(17) -0.0078(16)
C92 0.088(3) 0.097(3) 0.047(2) -0.011(2) 0.025(2) -0.024(2)
C93 0.0371(17) 0.044(2) 0.0452(18) -0.0040(14) 0.0093(14) -0.0060(14)
C94 0.096(3) 0.050(2) 0.076(3) -0.008(2) 0.030(2) -0.022(2)
C95 0.0449(19) 0.076(3) 0.045(2) -0.0060(18) 0.0099(15) -0.0027(17)
C96 0.096(3) 0.082(3) 0.045(2) -0.0097(19) 0.036(2) -0.031(2)
C97 0.213(7) 0.118(4) 0.074(3) -0.024(3) 0.081(4) -0.091(4)
C98 0.111(4) 0.092(3) 0.063(3) 0.014(3) 0.016(3) -0.036(3)
C99 0.061(2) 0.066(2) 0.050(2) -0.0055(18) 0.0166(17) -0.0212(19)
C100 0.077(3) 0.090(4) 0.110(4) 0.015(3) -0.007(3) 0.006(3)
C101 0.084(4) 0.141(5) 0.124(5) 0.033(4) 0.012(3) 0.012(4)
C102 0.071(3) 0.134(5) 0.067(3) -0.009(3) 0.015(2) 0.009(3)
C103 0.085(4) 0.138(5) 0.077(3) -0.051(4) 0.046(3) -0.032(4)
C104 0.233(8) 0.065(3) 0.068(3) -0.024(3) 0.088(4) -0.009(4)
C105 0.089(4) 0.071(3) 0.066(3) -0.006(2) 0.009(2) 0.008(3)
C106 0.098(4) 0.053(4) 0.228(11) -0.047(5) 0.010(6) -0.003(3)
C107 0.349(18) 0.038(4) 0.108(6) -0.007(4) -0.063(9) -0.013(8)
C108 0.376(19) 0.076(6) 0.148(8) -0.040(6) 0.182(11) -0.081(9)
C109 0.126(6) 0.092(5) 0.279(12) -0.062(7) 0.122(8) -0.027(4)
C110 0.120(5) 0.061(3) 0.133(5) 0.015(3) 0.015(4) 0.011(3)
C111 0.168(7) 0.058(3) 0.145(6) -0.014(4) 0.100(6) -0.030(4)

loop_
_atom_type_symbol
_atom_type_description
_atom_type_scat_dispersion_real
_atom_type_scat_dispersion_imag
_atom_type_scat_source
C C 0.0033 0.0016 'International Tables Vol C Tables 4.2.6.8 and 6.1.1.4'
H H 0.0000 0.0000 'International Tables Vol C Tables 4.2.6.8 and 6.1.1.4'
N N 0.0061 0.0033 'International Tables Vol C Tables 4.2.6.8 and 6.1.1.4'
O O 0.0106 0.0060 'International Tables Vol C Tables 4.2.6.8 and 6.1.1.4'
Ca Ca 0.2262 0.3064 'International Tables Vol C Tables 4.2.6.8 and 6.1.1.4'

loop_
_geom_angle_atom_site_label_1
_geom_angle_atom_site_label_2
_geom_angle_atom_site_label_3
_geom_angle
N1 Ca1 N2 80.82(8)
N1 Ca1 O1 92.91(7)
N2 Ca1 O1 90.59(7)
N1 Ca1 N1B 106.92(9)
N2 Ca1 N1B 169.70(9)
O1 Ca1 N1B 82.35(8)
N1 Ca1 C1A 106.92(9)
N2 Ca1 C1A 169.70(9)
O1 Ca1 C1A 82.35(8)
N1B Ca1 C1A 0.00(16)
N1 Ca1 C3B 130.95(8)
N2 Ca1 C3B 97.00(9)
O1 Ca1 C3B 136.12(8)
N1B Ca1 C3B 83.13(10)
C1A Ca1 C3B 83.13(10)
N1 Ca1 N3A 130.95(8)
N2 Ca1 N3A 97.00(9)
O1 Ca1 N3A 136.12(8)
N1B Ca1 N3A 83.13(10)
C1A Ca1 N3A 83.13(10)
C3B Ca1 N3A 0.00(6)
N4 Ca2 N3 78.84(8)
N4 Ca2 O2 91.38(8)
N3 Ca2 O2 90.92(8)
N4 Ca2 N3B 133.36(9)
N3 Ca2 N3B 146.27(9)
O2 Ca2 N3B 80.16(8)
N4 Ca2 C3A 133.36(9)
N3 Ca2 C3A 146.27(9)
O2 Ca2 C3A 80.16(8)
N3B Ca2 C3A 0.00(15)
N4 Ca2 N2A 96.72(9)
N3 Ca2 N2A 104.39(9)
O2 Ca2 N2A 163.79(9)
N3B Ca2 N2A 84.08(10)
C3A Ca2 N2A 84.08(10)
N4 Ca2 C2B 96.72(9)
N3 Ca2 C2B 104.39(9)
O2 Ca2 C2B 163.79(9)
N3B Ca2 C2B 84.08(10)
C3A Ca2 C2B 84.08(10)
N2A Ca2 C2B 0.00(15)
N5 Ca3 N6 80.08(8)
N5 Ca3 O3 96.19(8)
N6 Ca3 O3 168.14(8)
N5 Ca3 N2B 125.78(9)
N6 Ca3 N2B 107.70(9)
O3 Ca3 N2B 83.67(9)
N5 Ca3 C2A 125.78(9)
N6 Ca3 C2A 107.70(9)
O3 Ca3 C2A 83.67(9)
N2B Ca3 C2A 0.00(10)
N5 Ca3 N1A 124.88(9)
N6 Ca3 N1A 94.11(8)
O3 Ca3 N1A 78.70(8)
N2B Ca3 N1A 108.33(10)
C2A Ca3 N1A 108.33(10)
N5 Ca3 C1B 124.88(9)
N6 Ca3 C1B 94.11(8)
O3 Ca3 C1B 78.70(8)
N2B Ca3 C1B 108.33(10)
C2A Ca3 C1B 108.33(10)
N1A Ca3 C1B 0.00(13)
C2 N1 C6 118.4(2)
C2 N1 Ca1 125.84(18)
C6 N1 Ca1 115.77(17)
C4 N2 C18 117.8(2)
C4 N2 Ca1 122.64(18)
C18 N2 Ca1 118.98(16)
C35 N3 C39 118.3(2)
C35 N3 Ca2 124.12(18)
C39 N3 Ca2 116.99(16)
C37 N4 C51 119.3(2)
C37 N4 Ca2 124.85(19)
C51 N4 Ca2 115.31(17)
C68 N5 C72 118.4(2)
C68 N5 Ca3 124.00(19)
C72 N5 Ca3 117.41(16)
C70 N6 C84 117.3(2)
C70 N6 Ca3 123.17(18)
C84 N6 Ca3 119.51(16)
C33 O1 C30 107.3(2)
C33 O1 Ca1 127.06(18)
C30 O1 Ca1 125.49(17)
C63 O2 C66 106.6(2)
C63 O2 Ca2 125.8(2)
C66 O2 Ca2 127.62(18)
C99 O3 C96 108.5(2)
C99 O3 Ca3 121.39(18)
C96 O3 Ca3 122.89(19)
N1 C2 C3 124.5(3)
N1 C2 C1 120.3(3)
C3 C2 C1 115.2(3)
C2 C3 C4 131.8(3)
N2 C4 C3 125.3(3)
N2 C4 C5 119.2(3)
C3 C4 C5 115.5(3)
C7 C6 C11 121.0(3)
C7 C6 N1 119.6(2)
C11 C6 N1 119.4(3)
C8 C7 C6 118.2(3)
C8 C7 C12 119.5(3)
C6 C7 C12 122.2(3)
C9 C8 C7 121.4(3)
C10 C9 C8 119.4(3)
C9 C10 C11 122.1(3)
C10 C11 C6 117.9(3)
C10 C11 C15 120.2(3)
C6 C11 C15 121.9(3)
C7 C12 C14 113.8(3)
C7 C12 C13 111.9(3)
C14 C12 C13 110.5(3)
C16 C15 C11 110.5(3)
C16 C15 C17 111.5(3)
C11 C15 C17 112.1(3)
C23 C18 C19 119.4(3)
C23 C18 N2 121.0(2)
C19 C18 N2 119.6(2)
C20 C19 C18 118.8(3)
C20 C19 C24 119.7(3)
C18 C19 C24 121.5(3)
C21 C20 C19 121.3(3)
C22 C21 C20 119.8(3)
C21 C22 C23 121.5(3)
C22 C23 C18 119.1(3)
C22 C23 C27 118.7(3)
C18 C23 C27 122.2(3)
C25 C24 C19 110.8(3)
C25 C24 C26 110.2(4)
C19 C24 C26 112.4(3)
C23 C27 C29 112.5(3)
C23 C27 C28 111.6(3)
C29 C27 C28 110.4(3)
O1 C30 C31 106.9(3)
C30 C31 C32 107.6(3)
C31 C32 C33 106.2(3)
O1 C33 C32 106.1(3)
N3 C35 C36 123.4(3)
N3 C35 C34 120.5(3)
C36 C35 C34 116.1(3)
C37 C36 C35 131.8(3)
N4 C37 C36 123.7(3)
N4 C37 C38 119.9(3)
C36 C37 C38 116.4(3)
C40 C39 C44 120.6(3)
C40 C39 N3 120.3(3)
C44 C39 N3 118.9(3)
C39 C40 C41 118.6(3)
C39 C40 C48 123.1(3)
C41 C40 C48 118.4(3)
C42 C41 C40 121.0(3)
C43 C42 C41 119.6(3)
C42 C43 C44 121.9(3)
C43 C44 C39 118.2(3)
C43 C44 C45 119.1(3)
C39 C44 C45 122.7(3)
C44 C45 C46 111.2(3)
C44 C45 C47 112.3(3)
C46 C45 C47 109.1(3)
C40 C48 C50 112.2(3)
C40 C48 C49 112.1(3)
C50 C48 C49 109.8(4)
C52 C51 C56 120.8(3)
C52 C51 N4 118.0(3)
C56 C51 N4 121.0(3)
C53 C52 C51 118.4(3)
C53 C52 C57 119.9(3)
C51 C52 C57 121.7(3)
C54 C53 C52 121.3(3)
C53 C54 C55 119.7(3)
C54 C55 C56 121.9(3)
C55 C56 C51 118.0(3)
C55 C56 C60 119.2(3)
C51 C56 C60 122.8(3)
C59 C57 C52 111.9(3)
C59 C57 C58 109.4(3)
C52 C57 C58 112.8(3)
C56 C60 C61 113.0(3)
C56 C60 C62 111.8(3)
C61 C60 C62 109.6(3)
C64 C63 O2 110.5(4)
C63 C64 C65 108.6(4)
C64 C65 C66 105.6(4)
O2 C66 C65 105.7(4)
N5 C68 C69 125.5(3)
N5 C68 C67 120.4(3)
C69 C68 C67 114.1(3)
C68 C69 C70 131.3(3)
N6 C70 C69 125.1(3)
N6 C70 C71 120.1(3)
C69 C70 C71 114.8(3)
C73 C72 C77 120.7(3)
C73 C72 N5 121.6(3)
C77 C72 N5 117.6(2)
C74 C73 C72 118.0(3)
C74 C73 C78 119.3(3)
C72 C73 C78 122.7(3)
C75 C74 C73 121.7(3)
C74 C75 C76 120.0(3)
C75 C76 C77 121.3(3)
C76 C77 C72 118.1(3)
C76 C77 C81 120.7(3)
C72 C77 C81 121.2(3)
C73 C78 C80 113.4(3)
C73 C78 C79 110.4(3)
C80 C78 C79 109.8(3)
C83 C81 C77 111.7(3)
C83 C81 C82 109.8(3)
C77 C81 C82 112.9(3)
C89 C84 C85 119.7(2)
C89 C84 N6 121.5(2)
C85 C84 N6 118.7(2)
C86 C85 C84 118.9(3)
C86 C85 C90 118.9(3)
C84 C85 C90 122.2(3)
C87 C86 C85 121.5(3)
C88 C87 C86 119.6(3)
C87 C88 C89 121.7(3)
C88 C89 C84 118.6(3)
C88 C89 C93 119.0(3)
C84 C89 C93 122.4(3)
C91 C90 C85 111.0(3)
C91 C90 C92 109.8(3)
C85 C90 C92 112.0(3)
C89 C93 C95 112.5(3)
C89 C93 C94 111.3(3)
C95 C93 C94 109.6(3)
O3 C96 C97 105.0(3)
C98 C97 C96 106.2(4)
C97 C98 C99 105.7(4)
O3 C99 C98 104.9(3)
C105 C100 C101 123.9(6)
C102 C101 C100 121.2(6)
C101 C102 C103 122.9(5)
C102 C103 C104 116.7(5)
C105 C104 C103 116.3(5)
C100 C105 C104 119.0(5)
C111 C106 C107 116.7(8)
C108 C107 C106 119.1(9)
C107 C108 C109 122.4(10)
C110 C109 C108 120.1(9)
C109 C110 C111 120.9(7)
C110 C111 C106 120.7(6)
N1A C1A Ca1 161.6(3)
C1A N1A Ca3 157.1(2)
N2A C2A Ca3 150.6(3)
C2A N2A Ca2 164.8(3)
N3A C3A Ca2 177.3(3)
C3A N3A Ca1 168.7(3)
C1B N1B Ca1 161.6(3)
N1B C1B Ca3 157.1(2)
C2B N2B Ca3 150.6(3)
N2B C2B Ca2 164.8(3)
C3B N3B Ca2 177.3(3)
N3B C3B Ca1 168.7(3)

loop_
_geom_bond_atom_site_label_1
_geom_bond_atom_site_label_2
_geom_bond_distance
Ca1 N1 2.385(2)
Ca1 N2 2.387(2)
Ca1 O1 2.3974(19)
Ca1 N1B 2.461(3)
Ca1 C1A 2.461(3)
Ca1 C3B 2.510(3)
Ca1 N3A 2.510(3)
Ca2 N4 2.364(2)
Ca2 N3 2.380(2)
Ca2 O2 2.444(2)
Ca2 N3B 2.512(3)
Ca2 C3A 2.512(3)
Ca2 N2A 2.544(3)
Ca2 C2B 2.544(3)
Ca3 N5 2.379(2)
Ca3 N6 2.398(2)
Ca3 O3 2.4137(19)
Ca3 N2B 2.430(3)
Ca3 C2A 2.430(3)
Ca3 N1A 2.449(3)
Ca3 C1B 2.449(3)
N1 C2 1.328(4)
N1 C6 1.444(4)
N2 C4 1.338(4)
N2 C18 1.433(4)
N3 C35 1.338(4)
N3 C39 1.445(4)
N4 C37 1.327(4)
N4 C51 1.436(4)
N5 C68 1.321(4)
N5 C72 1.440(4)
N6 C70 1.325(4)
N6 C84 1.431(3)
O1 C33 1.436(3)
O1 C30 1.443(4)
O2 C63 1.442(4)
O2 C66 1.447(4)
O3 C99 1.450(4)
O3 C96 1.451(4)
C1 C2 1.518(4)
C2 C3 1.402(4)
C3 C4 1.404(4)
C4 C5 1.515(4)
C6 C7 1.395(4)
C6 C11 1.417(4)
C7 C8 1.389(4)
C7 C12 1.504(4)
C8 C9 1.386(5)
C9 C10 1.368(5)
C10 C11 1.379(4)
C11 C15 1.519(4)
C12 C14 1.516(5)
C12 C13 1.519(5)
C15 C16 1.518(5)
C15 C17 1.530(5)
C18 C23 1.400(4)
C18 C19 1.417(4)
C19 C20 1.385(4)
C19 C24 1.520(4)
C20 C21 1.377(4)
C21 C22 1.359(4)
C22 C23 1.392(4)
C23 C27 1.512(4)
C24 C25 1.492(6)
C24 C26 1.522(5)
C27 C29 1.515(4)
C27 C28 1.533(4)
C30 C31 1.458(5)
C31 C32 1.459(6)
C32 C33 1.477(5)
C34 C35 1.507(4)
C35 C36 1.403(4)
C36 C37 1.399(4)
C37 C38 1.516(4)
C39 C40 1.398(4)
C39 C44 1.402(4)
C40 C41 1.405(5)
C40 C48 1.500(5)
C41 C42 1.374(5)
C42 C43 1.366(5)
C43 C44 1.394(4)
C44 C45 1.514(5)
C45 C46 1.531(6)
C45 C47 1.540(6)
C48 C50 1.522(5)
C48 C49 1.531(6)
C51 C52 1.404(4)
C51 C56 1.408(4)
C52 C53 1.399(4)
C52 C57 1.529(5)
C53 C54 1.372(5)
C54 C55 1.376(5)
C55 C56 1.389(5)
C56 C60 1.514(5)
C57 C59 1.519(6)
C57 C58 1.530(5)
C60 C61 1.517(5)
C60 C62 1.544(5)
C63 C64 1.359(6)
C64 C65 1.475(8)
C65 C66 1.489(6)
C67 C68 1.531(4)
C68 C69 1.388(4)
C69 C70 1.410(4)
C70 C71 1.526(4)
C72 C73 1.404(4)
C72 C77 1.415(4)
C73 C74 1.395(4)
C73 C78 1.511(5)
C74 C75 1.371(5)
C75 C76 1.375(5)
C76 C77 1.393(4)
C77 C81 1.519(4)
C78 C80 1.525(5)
C78 C79 1.531(5)
C81 C83 1.510(5)
C81 C82 1.539(5)
C84 C89 1.408(4)
C84 C85 1.415(4)
C85 C86 1.389(4)
C85 C90 1.516(4)
C86 C87 1.377(5)
C87 C88 1.372(5)
C88 C89 1.398(4)
C89 C93 1.516(4)
C90 C91 1.504(5)
C90 C92 1.553(5)
C93 C95 1.522(4)
C93 C94 1.537(5)
C96 C97 1.482(6)
C97 C98 1.398(7)
C98 C99 1.505(5)
C100 C105 1.310(7)
C100 C101 1.329(7)
C101 C102 1.279(7)
C102 C103 1.356(7)
C103 C104 1.494(8)
C104 C105 1.402(8)
C106 C111 1.356(10)
C106 C107 1.380(14)
C107 C108 1.293(15)
C108 C109 1.309(13)
C109 C110 1.290(10)
C110 C111 1.312(9)
C1A N1A 1.166(4)
C2A N2A 1.164(4)
C3A N3A 1.173(4)
N1B C1B 1.166(4)
N2B C2B 1.164(4)
N3B C3B 1.173(4)
